data_7054456
loop_
_publ_author_name
'Liu, Xuelin'
'Zhang, Weiqiang'
'Zhang, Guofang'
'Gao, Ziwei'

_publ_section_title
;
 Low-migratory ionic ferrocene-based burning rate catalysts with high
 combustion catalytic efficiency
;
_journal_issue 1
_journal_name_full 'New J. Chem.'
_journal_page_first 155
_journal_paper_doi 10.1039/C4NJ01216J
_journal_volume 39
_journal_year 2015
_chemical_formula_sum 'C23 H23 Fe N5 O7'
_chemical_formula_weight 537.31
_chemical_name_systematic
; 
 ? 
;
_space_group_IT_number 2
_symmetry_cell_setting triclinic
_symmetry_space_group_name_Hall '-P 1'
_symmetry_space_group_name_H-M 'P -1'
_atom_sites_solution_hydrogens geom
_atom_sites_solution_primary direct
_atom_sites_solution_secondary difmap
_audit_creation_method SHELXL-97
_cell_angle_alpha 77.032(3)
_cell_angle_beta 73.612(3)
_cell_angle_gamma 62.236(4)
_cell_formula_units_Z 2
_cell_length_a 11.0568(4)
_cell_length_b 11.2915(4)
_cell_length_c 11.3242(4)
_cell_measurement_temperature 296(2)
_cell_volume 1192.99(9)
_computing_structure_refinement 'SHELXL-97 (Sheldrick, 1997)'
_computing_structure_solution 'SHELXS-97 (Sheldrick, 1990)'
_diffrn_ambient_temperature 296(2)
_diffrn_measured_fraction_theta_full 0.998
_diffrn_measured_fraction_theta_max 0.998
_diffrn_radiation_monochromator graphite
_diffrn_radiation_source 'fine-focus sealed tube'
_diffrn_radiation_type MoK\a
_diffrn_radiation_wavelength 0.71073
_diffrn_reflns_av_R_equivalents 0.0295
_diffrn_reflns_av_sigmaI/netI 0.0206
_diffrn_reflns_limit_h_max 13
_diffrn_reflns_limit_h_min -13
_diffrn_reflns_limit_k_max 13
_diffrn_reflns_limit_k_min -13
_diffrn_reflns_limit_l_max 13
_diffrn_reflns_limit_l_min -13
_diffrn_reflns_number 24002
_diffrn_reflns_theta_full 26.00
_diffrn_reflns_theta_max 26.00
_diffrn_reflns_theta_min 3.12
_exptl_absorpt_coefficient_mu 0.686
_exptl_absorpt_correction_T_max 0.9283
_exptl_absorpt_correction_T_min 0.9040
_exptl_absorpt_correction_type multi-scan
_exptl_absorpt_process_details sadabs
_exptl_crystal_density_diffrn 1.496
_exptl_crystal_density_method 'not measured'
_exptl_crystal_F_000 556
_exptl_crystal_size_max 0.15
_exptl_crystal_size_mid 0.12
_exptl_crystal_size_min 0.11
_refine_diff_density_max 0.480
_refine_diff_density_min -0.351
_refine_diff_density_rms 0.051
_refine_ls_extinction_method none
_refine_ls_goodness_of_fit_ref 1.021
_refine_ls_hydrogen_treatment constr
_refine_ls_matrix_type full
_refine_ls_number_parameters 327
_refine_ls_number_reflns 4676
_refine_ls_number_restraints 0
_refine_ls_restrained_S_all 1.021
_refine_ls_R_factor_all 0.0549
_refine_ls_R_factor_gt 0.0447
_refine_ls_shift/su_max 0.000
_refine_ls_shift/su_mean 0.000
_refine_ls_structure_factor_coef Fsqd
_refine_ls_weighting_details 'calc w=1/[\s^2^(Fo^2^)+(0.0614P)^2^+0.8412P] where P=(Fo^2^+2Fc^2^)/3'
_refine_ls_weighting_scheme calc
_refine_ls_wR_factor_gt 0.1153
_refine_ls_wR_factor_ref 0.1258
_reflns_number_gt 3929
_reflns_number_total 4676
_reflns_threshold_expression >2sigma(I)
_cod_data_source_file c4nj01216j2.cif
_cod_data_source_block exp_5982
_cod_depositor_comments 'Adding full bibliography for 7054449--7054458.cif.'
_cod_original_cell_volume 1192.99(8)
_cod_original_sg_symbol_H-M P-1
_cod_database_code 7054456

loop_
_symmetry_equiv_pos_as_xyz
'x, y, z'
'-x, -y, -z'

loop_
_atom_site_label
_atom_site_type_symbol
_atom_site_fract_x
_atom_site_fract_y
_atom_site_fract_z
_atom_site_U_iso_or_equiv
_atom_site_adp_type
_atom_site_occupancy
_atom_site_symmetry_multiplicity
_atom_site_calc_flag
_atom_site_refinement_flags
Fe1 Fe -0.02895(4) 0.27937(4) 0.41209(3) 0.04717(14) Uani 1 1 d .
C1 C 0.4214(3) 0.3732(3) 0.9747(2) 0.0448(6) Uani 1 1 d .
C2 C 0.5260(3) 0.3455(2) 0.8603(2) 0.0442(5) Uani 1 1 d .
C3 C 0.5456(3) 0.4434(3) 0.7716(2) 0.0475(6) Uani 1 1 d .
H3 H 0.6161 0.4197 0.7012 0.057 Uiso 1 1 calc R
C4 C 0.4606(3) 0.5768(2) 0.7871(2) 0.0448(6) Uani 1 1 d .
C5 C 0.3523(3) 0.6140(3) 0.8890(2) 0.0453(6) Uani 1 1 d .
H5 H 0.2936 0.7045 0.8973 0.054 Uiso 1 1 calc R
C6 C 0.3324(3) 0.5171(3) 0.9771(2) 0.0451(6) Uani 1 1 d .
C7 C 0.1793(2) 0.1705(2) 0.3996(2) 0.0418(5) Uani 1 1 d .
C8 C 0.1343(3) 0.2948(3) 0.4456(3) 0.0591(7) Uani 1 1 d .
H8 H 0.1667 0.3647 0.4073 0.071 Uiso 1 1 calc R
C9 C 0.0335(3) 0.2997(4) 0.5566(3) 0.0754(10) Uani 1 1 d .
H9 H -0.0169 0.3745 0.6080 0.090 Uiso 1 1 calc R
C10 C 0.0169(3) 0.1807(4) 0.5797(3) 0.0752(10) Uani 1 1 d .
H10 H -0.0472 0.1579 0.6499 0.090 Uiso 1 1 calc R
C11 C 0.1061(3) 0.0999(3) 0.4834(3) 0.0551(7) Uani 1 1 d .
H11 H 0.1158 0.0110 0.4758 0.066 Uiso 1 1 calc R
C12 C -0.0664(4) 0.3227(7) 0.2405(3) 0.116(2) Uani 1 1 d .
H12 H 0.0029 0.3000 0.1631 0.140 Uiso 1 1 calc R
C13 C -0.1214(5) 0.4397(5) 0.2947(5) 0.1040(16) Uani 1 1 d .
H13 H -0.0958 0.5149 0.2634 0.125 Uiso 1 1 calc R
C14 C -0.2173(4) 0.4345(5) 0.3952(5) 0.0970(14) Uani 1 1 d .
H14 H -0.2712 0.5051 0.4510 0.116 Uiso 1 1 calc R
C15 C -0.2272(4) 0.3186(6) 0.4115(4) 0.0884(13) Uani 1 1 d .
H15 H -0.2901 0.2914 0.4794 0.106 Uiso 1 1 calc R
C16 C -0.1347(5) 0.2435(4) 0.3174(5) 0.1022(16) Uani 1 1 d .
H16 H -0.1216 0.1554 0.3034 0.123 Uiso 1 1 calc R
C17 C 0.2765(3) 0.1259(3) 0.2806(2) 0.0477(6) Uani 1 1 d .
H17A H 0.2792 0.2042 0.2253 0.057 Uiso 1 1 calc R
H17B H 0.2409 0.0833 0.2423 0.057 Uiso 1 1 calc R
C18 C 0.4600(3) -0.0644(3) 0.3937(3) 0.0569(7) Uani 1 1 d .
H18 H 0.4012 -0.0754 0.4680 0.068 Uiso 1 1 calc R
C19 C 0.5978(3) -0.1381(3) 0.3636(3) 0.0579(7) Uani 1 1 d .
H19 H 0.6528 -0.2093 0.4130 0.070 Uiso 1 1 calc R
C20 C 0.5339(3) 0.0124(2) 0.2076(2) 0.0428(5) Uani 1 1 d .
H20 H 0.5362 0.0633 0.1308 0.051 Uiso 1 1 calc R
C21 C 0.7887(3) -0.1471(3) 0.1743(3) 0.0546(7) Uani 1 1 d .
H21 H 0.8471 -0.2120 0.2319 0.066 Uiso 1 1 calc R
C22 C 0.7980(4) -0.2245(4) 0.0774(4) 0.0880(12) Uani 1 1 d .
H22A H 0.7645 -0.2914 0.1163 0.132 Uiso 1 1 calc R
H22B H 0.8935 -0.2676 0.0351 0.132 Uiso 1 1 calc R
H22C H 0.7421 -0.1638 0.0191 0.132 Uiso 1 1 calc R
C23 C 0.8411(4) -0.0406(4) 0.1254(4) 0.0938(13) Uani 1 1 d .
H23A H 0.7901 0.0219 0.0644 0.141 Uiso 1 1 calc R
H23B H 0.9387 -0.0820 0.0882 0.141 Uiso 1 1 calc R
H23C H 0.8280 0.0064 0.1922 0.141 Uiso 1 1 calc R
O1 O 0.4104(2) 0.2882(2) 1.0606(2) 0.0727(6) Uani 1 1 d .
O2 O 0.6087(4) 0.1166(2) 0.9103(3) 0.1254(14) Uani 1 1 d .
O3 O 0.7001(4) 0.1858(3) 0.7384(3) 0.1191(13) Uani 1 1 d .
O4 O 0.5798(3) 0.6455(3) 0.6072(2) 0.0962(9) Uani 1 1 d .
O5 O 0.4021(3) 0.7982(2) 0.7068(2) 0.0726(6) Uani 1 1 d .
O6 O 0.1632(3) 0.6784(3) 1.1001(3) 0.1204(12) Uani 1 1 d .
O7 O 0.1731(5) 0.4900(4) 1.1442(5) 0.206(3) Uani 1 1 d .
N1 N 0.6198(3) 0.2076(2) 0.8367(2) 0.0614(6) Uani 1 1 d .
N2 N 0.4819(3) 0.6801(3) 0.6950(2) 0.0587(6) Uani 1 1 d .
N3 N 0.2151(3) 0.5630(3) 1.0809(3) 0.0671(7) Uani 1 1 d .
N4 N 0.4208(2) 0.0300(2) 0.29581(18) 0.0417(4) Uani 1 1 d .
N5 N 0.6430(2) -0.0891(2) 0.24630(19) 0.0447(5) Uani 1 1 d .

loop_
_atom_site_aniso_label
_atom_site_aniso_U_11
_atom_site_aniso_U_22
_atom_site_aniso_U_33
_atom_site_aniso_U_23
_atom_site_aniso_U_13
_atom_site_aniso_U_12
Fe1 0.0384(2) 0.0547(2) 0.0402(2) -0.00304(16) -0.00696(15) -0.01489(17)
C1 0.0454(13) 0.0498(14) 0.0427(13) 0.0069(11) -0.0135(10) -0.0261(12)
C2 0.0491(14) 0.0414(13) 0.0438(13) -0.0015(10) -0.0114(11) -0.0211(11)
C3 0.0536(15) 0.0545(15) 0.0373(12) -0.0004(11) -0.0064(11) -0.0293(12)
C4 0.0526(14) 0.0451(14) 0.0418(13) 0.0081(10) -0.0153(11) -0.0277(12)
C5 0.0428(13) 0.0431(13) 0.0491(14) 0.0028(11) -0.0164(11) -0.0174(11)
C6 0.0365(12) 0.0524(14) 0.0438(13) 0.0005(11) -0.0081(10) -0.0197(11)
C7 0.0375(12) 0.0426(13) 0.0409(12) 0.0003(10) -0.0085(10) -0.0154(10)
C8 0.0488(15) 0.0537(16) 0.076(2) -0.0152(14) -0.0202(14) -0.0157(13)
C9 0.0540(18) 0.095(3) 0.0622(19) -0.0362(19) -0.0175(15) -0.0050(17)
C10 0.0460(16) 0.111(3) 0.0397(15) 0.0063(16) -0.0050(12) -0.0187(17)
C11 0.0448(14) 0.0589(16) 0.0518(15) 0.0128(12) -0.0101(12) -0.0224(13)
C12 0.053(2) 0.211(6) 0.0360(17) -0.013(3) -0.0125(14) -0.014(3)
C13 0.096(3) 0.100(3) 0.112(4) 0.050(3) -0.058(3) -0.046(3)
C14 0.063(2) 0.091(3) 0.104(3) -0.022(3) -0.034(2) 0.008(2)
C15 0.056(2) 0.139(4) 0.071(2) 0.013(2) -0.0220(17) -0.048(2)
C16 0.109(4) 0.086(3) 0.129(4) -0.022(3) -0.081(3) -0.021(3)
C17 0.0390(13) 0.0491(14) 0.0429(13) 0.0021(11) -0.0067(10) -0.0132(11)
C18 0.0529(16) 0.0569(16) 0.0430(14) 0.0088(12) -0.0070(12) -0.0168(13)
C19 0.0556(16) 0.0522(16) 0.0487(15) 0.0098(12) -0.0141(12) -0.0139(13)
C20 0.0422(13) 0.0396(12) 0.0390(12) 0.0017(10) -0.0072(10) -0.0146(10)
C21 0.0393(14) 0.0529(15) 0.0554(16) -0.0057(12) -0.0086(12) -0.0074(12)
C22 0.070(2) 0.098(3) 0.074(2) -0.041(2) -0.0099(18) -0.007(2)
C23 0.0482(19) 0.079(2) 0.124(3) -0.007(2) 0.011(2) -0.0216(17)
O1 0.0718(14) 0.0586(12) 0.0629(13) 0.0219(10) -0.0019(10) -0.0270(11)
O2 0.199(4) 0.0459(13) 0.0683(16) 0.0007(12) 0.0077(19) -0.0239(17)
O3 0.122(2) 0.0656(16) 0.120(2) -0.0261(16) 0.052(2) -0.0359(16)
O4 0.111(2) 0.0843(18) 0.0693(15) 0.0137(13) 0.0152(15) -0.0514(16)
O5 0.0948(17) 0.0475(12) 0.0793(15) 0.0146(10) -0.0279(13) -0.0375(12)
O6 0.092(2) 0.087(2) 0.113(2) -0.0226(17) 0.0297(18) -0.0042(17)
O7 0.188(4) 0.104(3) 0.208(4) -0.018(3) 0.137(4) -0.064(3)
N1 0.0743(17) 0.0474(13) 0.0572(15) -0.0044(11) -0.0079(13) -0.0255(12)
N2 0.0708(16) 0.0600(16) 0.0522(14) 0.0116(11) -0.0166(12) -0.0394(13)
N3 0.0459(14) 0.0689(17) 0.0642(16) 0.0011(13) 0.0014(11) -0.0173(13)
N4 0.0397(10) 0.0397(10) 0.0385(10) 0.0003(8) -0.0049(8) -0.0150(9)
N5 0.0424(11) 0.0402(11) 0.0434(11) -0.0025(9) -0.0079(9) -0.0125(9)

loop_
_atom_type_symbol
_atom_type_description
_atom_type_scat_dispersion_real
_atom_type_scat_dispersion_imag
_atom_type_scat_source
C C 0.0033 0.0016 'International Tables Vol C Tables 4.2.6.8 and 6.1.1.4'
H H 0.0000 0.0000 'International Tables Vol C Tables 4.2.6.8 and 6.1.1.4'
N N 0.0061 0.0033 'International Tables Vol C Tables 4.2.6.8 and 6.1.1.4'
O O 0.0106 0.0060 'International Tables Vol C Tables 4.2.6.8 and 6.1.1.4'
Fe Fe 0.3463 0.8444 'International Tables Vol C Tables 4.2.6.8 and 6.1.1.4'

loop_
_geom_angle_atom_site_label_1
_geom_angle_atom_site_label_2
_geom_angle_atom_site_label_3
_geom_angle
C16 Fe1 C12 41.7(2)
C16 Fe1 C13 67.7(2)
C12 Fe1 C13 40.0(2)
C16 Fe1 C7 121.97(16)
C12 Fe1 C7 107.84(13)
C13 Fe1 C7 125.74(17)
C16 Fe1 C15 39.80(19)
C12 Fe1 C15 67.41(16)
C13 Fe1 C15 65.64(18)
C7 Fe1 C15 157.65(18)
C16 Fe1 C11 108.25(16)
C12 Fe1 C11 125.9(2)
C13 Fe1 C11 163.0(2)
C7 Fe1 C11 41.07(10)
C15 Fe1 C11 122.66(17)
C16 Fe1 C14 65.95(19)
C12 Fe1 C14 65.97(18)
C13 Fe1 C14 38.44(19)
C7 Fe1 C14 161.62(19)
C15 Fe1 C14 38.33(19)
C11 Fe1 C14 156.66(19)
C16 Fe1 C8 157.5(2)
C12 Fe1 C8 120.79(19)
C13 Fe1 C8 108.22(17)
C7 Fe1 C8 41.02(11)
C15 Fe1 C8 160.59(18)
C11 Fe1 C8 68.75(12)
C14 Fe1 C8 125.56(18)
C16 Fe1 C9 160.8(2)
C12 Fe1 C9 155.7(3)
C13 Fe1 C9 121.2(2)
C7 Fe1 C9 68.63(11)
C15 Fe1 C9 124.92(16)
C11 Fe1 C9 68.16(14)
C14 Fe1 C9 109.37(16)
C8 Fe1 C9 40.69(14)
C16 Fe1 C10 125.0(2)
C12 Fe1 C10 163.0(3)
C13 Fe1 C10 155.3(2)
C7 Fe1 C10 68.60(11)
C15 Fe1 C10 109.16(15)
C11 Fe1 C10 40.60(13)
C14 Fe1 C10 122.46(17)
C8 Fe1 C10 68.19(14)
C9 Fe1 C10 40.08(16)
O1 C1 C2 125.2(2)
O1 C1 C6 123.5(2)
C2 C1 C6 111.3(2)
C3 C2 N1 116.2(2)
C3 C2 C1 123.9(2)
N1 C2 C1 119.9(2)
C2 C3 C4 119.7(2)
C2 C3 H3 120.2
C4 C3 H3 120.2
C3 C4 C5 121.0(2)
C3 C4 N2 119.9(2)
C5 C4 N2 119.1(2)
C6 C5 C4 119.4(2)
C6 C5 H5 120.3
C4 C5 H5 120.3
C5 C6 N3 116.6(2)
C5 C6 C1 124.4(2)
N3 C6 C1 118.9(2)
C11 C7 C8 107.6(2)
C11 C7 C17 125.6(2)
C8 C7 C17 126.6(2)
C11 C7 Fe1 69.71(15)
C8 C7 Fe1 69.98(15)
C17 C7 Fe1 122.13(17)
C9 C8 C7 107.6(3)
C9 C8 Fe1 69.84(18)
C7 C8 Fe1 69.00(15)
C9 C8 H8 126.2
C7 C8 H8 126.2
Fe1 C8 H8 126.2
C10 C9 C8 108.5(3)
C10 C9 Fe1 70.01(19)
C8 C9 Fe1 69.46(17)
C10 C9 H9 125.7
C8 C9 H9 125.7
Fe1 C9 H9 125.7
C9 C10 C11 108.4(3)
C9 C10 Fe1 69.91(19)
C11 C10 Fe1 69.21(16)
C9 C10 H10 125.8
C11 C10 H10 125.8
Fe1 C10 H10 125.8
C10 C11 C7 107.9(3)
C10 C11 Fe1 70.19(17)
C7 C11 Fe1 69.23(14)
C10 C11 H11 126.1
C7 C11 H11 126.1
Fe1 C11 H11 126.1
C13 C12 C16 106.1(4)
C13 C12 Fe1 70.2(2)
C16 C12 Fe1 69.1(2)
C13 C12 H12 126.9
C16 C12 H12 126.9
Fe1 C12 H12 126.9
C14 C13 C12 108.5(5)
C14 C13 Fe1 71.4(2)
C12 C13 Fe1 69.7(2)
C14 C13 H13 125.7
C12 C13 H13 125.7
Fe1 C13 H13 125.7
C13 C14 C15 110.6(4)
C13 C14 Fe1 70.1(2)
C15 C14 Fe1 70.7(2)
C13 C14 H14 124.7
C15 C14 H14 124.7
Fe1 C14 H14 124.7
C14 C15 C16 108.6(4)
C14 C15 Fe1 71.0(2)
C16 C15 Fe1 69.3(2)
C14 C15 H15 125.7
C16 C15 H15 125.7
Fe1 C15 H15 125.7
C15 C16 C12 106.1(4)
C15 C16 Fe1 70.9(2)
C12 C16 Fe1 69.2(2)
C15 C16 H16 126.9
C12 C16 H16 126.9
Fe1 C16 H16 126.9
C7 C17 N4 113.0(2)
C7 C17 H17A 109.0
N4 C17 H17A 109.0
C7 C17 H17B 109.0
N4 C17 H17B 109.0
H17A C17 H17B 107.8
C19 C18 N4 107.7(2)
C19 C18 H18 126.2
N4 C18 H18 126.2
C18 C19 N5 107.2(2)
C18 C19 H19 126.4
N5 C19 H19 126.4
N5 C20 N4 109.1(2)
N5 C20 H20 125.5
N4 C20 H20 125.5
N5 C21 C23 111.0(2)
N5 C21 C22 109.5(3)
C23 C21 C22 114.7(3)
N5 C21 H21 107.1
C23 C21 H21 107.1
C22 C21 H21 107.1
C21 C22 H22A 109.5
C21 C22 H22B 109.5
H22A C22 H22B 109.5
C21 C22 H22C 109.5
H22A C22 H22C 109.5
H22B C22 H22C 109.5
C21 C23 H23A 109.5
C21 C23 H23B 109.5
H23A C23 H23B 109.5
C21 C23 H23C 109.5
H23A C23 H23C 109.5
H23B C23 H23C 109.5
O2 N1 O3 120.7(3)
O2 N1 C2 119.8(3)
O3 N1 C2 119.2(2)
O4 N2 O5 122.4(2)
O4 N2 C4 118.1(3)
O5 N2 C4 119.5(3)
O7 N3 O6 120.1(3)
O7 N3 C6 120.7(3)
O6 N3 C6 119.2(3)
C20 N4 C18 107.9(2)
C20 N4 C17 124.2(2)
C18 N4 C17 127.5(2)
C20 N5 C19 108.1(2)
C20 N5 C21 126.9(2)
C19 N5 C21 124.9(2)

loop_
_geom_bond_atom_site_label_1
_geom_bond_atom_site_label_2
_geom_bond_distance
Fe1 C16 2.006(4)
Fe1 C12 2.007(3)
Fe1 C13 2.013(4)
Fe1 C7 2.022(2)
Fe1 C15 2.026(3)
Fe1 C11 2.029(3)
Fe1 C14 2.030(4)
Fe1 C8 2.035(3)
Fe1 C9 2.040(3)
Fe1 C10 2.042(3)
C1 O1 1.226(3)
C1 C2 1.454(4)
C1 C6 1.458(4)
C2 C3 1.371(3)
C2 N1 1.449(3)
C3 C4 1.375(4)
C3 H3 0.9300
C4 C5 1.382(4)
C4 N2 1.442(3)
C5 C6 1.361(3)
C5 H5 0.9300
C6 N3 1.456(3)
C7 C11 1.421(4)
C7 C8 1.422(4)
C7 C17 1.486(3)
C8 C9 1.417(5)
C8 H8 0.9800
C9 C10 1.399(6)
C9 H9 0.9800
C10 C11 1.412(5)
C10 H10 0.9800
C11 H11 0.9800
C12 C13 1.376(7)
C12 C16 1.427(7)
C12 H12 0.9800
C13 C14 1.331(7)
C13 H13 0.9800
C14 C15 1.331(6)
C14 H14 0.9800
C15 C16 1.372(6)
C15 H15 0.9800
C16 H16 0.9800
C17 N4 1.487(3)
C17 H17A 0.9700
C17 H17B 0.9700
C18 C19 1.336(4)
C18 N4 1.365(3)
C18 H18 0.9300
C19 N5 1.368(3)
C19 H19 0.9300
C20 N5 1.321(3)
C20 N4 1.324(3)
C20 H20 0.9300
C21 N5 1.485(3)
C21 C23 1.502(5)
C21 C22 1.504(4)
C21 H21 0.9800
C22 H22A 0.9600
C22 H22B 0.9600
C22 H22C 0.9600
C23 H23A 0.9600
C23 H23B 0.9600
C23 H23C 0.9600
O2 N1 1.201(3)
O3 N1 1.204(3)
O4 N2 1.219(3)
O5 N2 1.221(3)
O6 N3 1.197(4)
O7 N3 1.146(4)
